data_2003734
loop_
_publ_author_name
'Kowalski, A.'

_publ_section_title
;
 2-Methyl-4-nitro-1-phenylimidazole and
 2-Methyl-1-(<i>p</i>-methylphenyl)-4-nitroimidazole
;
_journal_issue 8
_journal_name_full 'Acta Crystallographica Section C'
_journal_page_first 1670
_journal_page_last 1672
_journal_paper_doi 10.1107/S0108270195001831
_journal_volume 51
_journal_year 1995
_chemical_formula_sum 'C11 H11 N3 O2'
_chemical_formula_weight 217.23
_chemical_name_systematic
;
 2-methyl-1-(p-methylphenyl)-4-nitroimidazole
;
_space_group_IT_number 14
_symmetry_cell_setting monoclinic
_symmetry_space_group_name_Hall '-P 2ybc'
_symmetry_space_group_name_H-M 'P 1 21/c 1'
_audit_creation_method SHELXL
_cell_angle_alpha 90.00
_cell_angle_beta 103.58(3)
_cell_angle_gamma 90.00
_cell_formula_units_Z 4
_cell_length_a 8.259(2)
_cell_length_b 7.805(2)
_cell_length_c 16.774(3)
_cell_measurement_reflns_used 25
_cell_measurement_temperature 293(2)
_cell_measurement_theta_max 29
_cell_measurement_theta_min 14
_cell_volume 1051.0(4)
_computing_data_collection 'Kuma KM4 software (1989)'
_computing_molecular_graphics 'ORTEPII (Johnson, 1976)'
_computing_structure_refinement 'SHELXL93 (Sheldrick, 1993)'
_computing_structure_solution 'SHELXS86 (Sheldrick, 1985)'
_diffrn_ambient_temperature 295(2)
_diffrn_measurement_device 'Kuma KM4 automated four-circle \k-axis diffractometer'
_diffrn_measurement_method \w/2\q
_diffrn_radiation_monochromator graphite
_diffrn_radiation_source 'X-ray tube'
_diffrn_radiation_type CuK\a
_diffrn_radiation_wavelength 1.54178
_diffrn_reflns_av_R_equivalents 0.0237
_diffrn_reflns_av_sigmaI/netI 0.1703
_diffrn_reflns_limit_h_max 9
_diffrn_reflns_limit_h_min 0
_diffrn_reflns_limit_k_max 10
_diffrn_reflns_limit_k_min 0
_diffrn_reflns_limit_l_max 20
_diffrn_reflns_limit_l_min -21
_diffrn_reflns_number 2014
_diffrn_reflns_theta_max 82
_diffrn_reflns_theta_min 5
_diffrn_standards_decay_% 2
_diffrn_standards_interval_count 50
_diffrn_standards_number 2
_exptl_absorpt_coefficient_mu 0.808
_exptl_absorpt_correction_type none
_exptl_crystal_colour colourless
_exptl_crystal_density_diffrn 1.373(1)
_exptl_crystal_density_meas 1.40
_exptl_crystal_density_method flotation
_exptl_crystal_description 'irregularly shaped'
_exptl_crystal_F_000 456
_exptl_crystal_size_max 0.45
_exptl_crystal_size_mid 0.30
_exptl_crystal_size_min 0.30
_refine_diff_density_max 0.175
_refine_diff_density_min -0.161
_refine_ls_extinction_coef 0.033(7)
_refine_ls_extinction_method 'F~c~^*^ = kF~c~[1+0.001\xF~c~^2^\l^3^/sin(2\q)]^-1/4^'
_refine_ls_goodness_of_fit_all 1.042
_refine_ls_goodness_of_fit_obs 1.266
_refine_ls_hydrogen_treatment refall
_refine_ls_matrix_type full
_refine_ls_number_parameters 191
_refine_ls_number_reflns 1783
_refine_ls_number_restraints 0
_refine_ls_restrained_S_all 1.136
_refine_ls_restrained_S_obs 1.266
_refine_ls_R_factor_all 0.1029
_refine_ls_R_factor_obs 0.0466
_refine_ls_shift/esd_max 0.002
_refine_ls_shift/esd_mean 0.000
_refine_ls_structure_factor_coef Fsqd
_refine_ls_weighting_scheme
;calc w = 1/[\s^2^(F~o~^2^) + (0.0959P)^2^ + 0.0352P] where
P = (F~o~^2^ + 2F~c~^2^)/3
;
_refine_ls_wR_factor_all 0.1640
_refine_ls_wR_factor_obs 0.1369
_reflns_number_observed 1044
_reflns_number_total 1856
_reflns_observed_criterion >2sigma(I)
_cod_data_source_file ab1197.cif
_cod_data_source_block II
_cod_original_sg_symbol_H-M 'P 21/c'
_cod_database_code 2003734

loop_
_symmetry_equiv_pos_as_xyz
'x, y, z'
'-x, y+1/2, -z+1/2'
'-x, -y, -z'
'x, -y-1/2, z-1/2'

loop_
_atom_site_aniso_label
_atom_site_aniso_U_11
_atom_site_aniso_U_12
_atom_site_aniso_U_13
_atom_site_aniso_U_22
_atom_site_aniso_U_23
_atom_site_aniso_U_33
O1 0.0798(13) 0.0126(12) 0.0191(10) 0.0970(15) -0.0089(10) 0.0623(12)
O2 0.0651(12) -0.0010(11) -0.0030(10) 0.107(2) -0.0016(10) 0.0565(11)
N1 0.0425(11) 0.0030(9) 0.0044(8) 0.0561(10) 0.0021(8) 0.0463(10)
N2 0.0464(11) 0.0054(10) 0.0056(10) 0.0648(12) 0.0034(9) 0.0594(13)
N3 0.0516(13) -0.0041(11) 0.0081(11) 0.0708(13) -0.0008(10) 0.0505(12)
C1 0.0445(13) 0.0023(11) 0.0049(11) 0.0589(13) 0.0002(10) 0.0514(14)
C2 0.0444(13) -0.0030(10) 0.0078(11) 0.0594(13) 0.0022(9) 0.0486(13)
C3 0.0437(13) 0.0040(11) 0.0112(12) 0.0583(12) 0.0006(10) 0.0531(13)
C4 0.0445(12) 0.0000(10) 0.0048(10) 0.0493(11) 0.0002(9) 0.0496(12)
C5 0.0493(15) -0.0048(11) 0.0102(13) 0.0611(14) 0.0003(11) 0.0580(15)
C6 0.0435(14) -0.0079(12) 0.0018(12) 0.0665(15) -0.0032(12) 0.068(2)
C7 0.0511(14) -0.0028(11) 0.0027(11) 0.0522(12) -0.0045(10) 0.0537(13)
C8 0.0510(15) -0.0029(11) 0.0113(12) 0.0669(14) 0.0013(10) 0.0535(14)
C9 0.0418(14) -0.0017(11) 0.0043(11) 0.0646(14) -0.0007(10) 0.0529(14)
C10 0.062(2) 0.019(2) 0.009(2) 0.078(2) -0.0036(15) 0.071(2)
C11 0.062(2) -0.004(2) -0.005(2) 0.082(2) 0.0010(14) 0.060(2)

loop_
_atom_site_label
_atom_site_occupancy
_atom_site_fract_x
_atom_site_fract_y
_atom_site_fract_z
_atom_site_U_iso_or_equiv
_atom_site_thermal_displace_type
_atom_site_calc_flag
_atom_site_type_symbol
O1 1 0.2281(3) 0.5272(3) 0.59776(12) 0.0793(7) Uani d O
O2 1 0.4628(3) 0.3992(3) 0.63850(13) 0.0790(6) Uani d O
N1 1 0.2384(2) 0.3150(2) 0.37683(11) 0.0493(5) Uani d N
N2 1 0.4369(2) 0.2593(3) 0.48751(13) 0.0580(6) Uani d N
N3 1 0.3395(3) 0.4348(3) 0.58565(13) 0.0583(6) Uani d N
C1 1 0.3848(3) 0.2285(3) 0.40852(15) 0.0527(6) Uani d C
C2 1 0.3213(3) 0.3667(3) 0.50573(14) 0.0513(6) Uani d C
C3 1 0.1979(3) 0.4022(3) 0.43919(15) 0.0517(6) Uani d C
C4 1 0.1448(3) 0.3201(3) 0.29307(14) 0.0489(6) Uani d C
C5 1 -0.0223(3) 0.2822(3) 0.2752(2) 0.0566(6) Uani d C
C6 1 -0.1135(4) 0.2940(4) 0.1949(2) 0.0611(7) Uani d C
C7 1 -0.0403(3) 0.3417(3) 0.1327(2) 0.0539(6) Uani d C
C8 1 0.1291(3) 0.3760(3) 0.1525(2) 0.0573(7) Uani d C
C9 1 0.2210(3) 0.3662(3) 0.23210(15) 0.0542(6) Uani d C
C10 1 0.4672(5) 0.1143(5) 0.3607(2) 0.0713(8) Uani d C
C11 1 -0.1412(5) 0.3599(5) 0.0463(2) 0.0712(8) Uani d C
H1 1 0.1032(29) 0.4734(31) 0.4338(14) 0.046(6) Uiso d H
H2 1 -0.0802(33) 0.2604(35) 0.3159(18) 0.064(8) Uiso d H
H3 1 -0.2261(43) 0.2668(38) 0.1828(19) 0.071(8) Uiso d H
H4 1 0.1904(31) 0.3988(31) 0.1085(17) 0.056(6) Uiso d H
H5 1 0.3391(37) 0.3952(34) 0.2454(17) 0.062(7) Uiso d H
H6 1 0.5197(46) 0.0151(57) 0.3958(24) 0.103(11) Uiso d H
H7 1 0.3810(48) 0.0746(48) 0.3075(28) 0.097(10) Uiso d H
H8 1 0.5440(49) 0.1728(50) 0.3433(23) 0.092(12) Uiso d H
H9 1 -0.0829(52) 0.3210(56) 0.0104(30) 0.110(13) Uiso d H
H10 1 -0.1626(44) 0.4832(65) 0.0338(25) 0.107(12) Uiso d H
H11 1 -0.2436(54) 0.3165(49) 0.0447(23) 0.088(11) Uiso d H

loop_
_atom_type_symbol
_atom_type_description
_atom_type_scat_source
_atom_type_scat_dispersion_real
_atom_type_scat_dispersion_imag
C C 'International Tables Vol C Tables 4.2.6.8 and 6.1.1.4' 0.0181 0.0091
H H 'International Tables Vol C Tables 4.2.6.8 and 6.1.1.4' 0.0000 0.0000
N N 'International Tables Vol C Tables 4.2.6.8 and 6.1.1.4' 0.0311 0.0180
O O 'International Tables Vol C Tables 4.2.6.8 and 6.1.1.4' 0.0492 0.0322

loop_
_geom_angle_atom_site_label_1
_geom_angle_atom_site_label_2
_geom_angle_atom_site_label_3
_geom_angle
_geom_angle_publ_flag
C3 N1 C1 107.6(2) y
C3 N1 C4 124.6(2) y
C1 N1 C4 127.8(2) y
C1 N2 C2 105.0(2) y
O2 N3 O1 123.2(2) y
O2 N3 C2 119.3(2) y
O1 N3 C2 117.5(2) y
N2 C1 N1 110.4(2) y
N2 C1 C10 125.2(2) y
N1 C1 C10 124.3(2) y
C3 C2 N2 112.0(2) y
C3 C2 N3 126.6(2) y
N2 C2 N3 121.4(2) y
C2 C3 N1 105.0(2) no
C2 C3 H1 130.2(14) no
N1 C3 H1 124.7(14) no
C9 C4 C5 120.5(2) y
C9 C4 N1 120.2(2) y
C5 C4 N1 119.3(2) y
C4 C5 C6 119.2(2) y
C4 C5 H2 122.6(17) no
C6 C5 H2 117.9(17) no
C7 C6 C5 121.4(2) y
C7 C6 H3 119.5(19) no
C5 C6 H3 119.1(19) no
C6 C7 C8 118.0(2) y
C6 C7 C11 121.0(3) y
C8 C7 C11 120.9(3) y
C9 C8 C7 121.2(2) y
C9 C8 H4 117.8(15) no
C7 C8 H4 120.8(15) no
C4 C9 C8 119.6(2) y
C4 C9 H5 120.0(16) no
C8 C9 H5 120.3(17) no
C1 C10 H6 110.(2) no
C1 C10 H7 110.(2) no
H6 C10 H7 113.(3) no
C1 C10 H8 109.(3) no
H6 C10 H8 110.(3) no
H7 C10 H8 106.(3) no
C7 C11 H9 110.(3) no
C7 C11 H10 109.(2) no
H9 C11 H10 106.(4) no
C7 C11 H11 107.(2) no
H9 C11 H11 120.(4) no
H10 C11 H11 104.(3) no

loop_
_geom_bond_atom_site_label_1
_geom_bond_atom_site_label_2
_geom_bond_distance
_geom_bond_publ_flag
O1 N3 1.223(3) y
O2 N3 1.215(3) y
N1 C3 1.354(3) y
N1 C1 1.378(3) y
N1 C4 1.436(3) y
N2 C1 1.315(3) y
N2 C2 1.359(3) y
N3 C2 1.417(3) y
C1 C10 1.469(4) y
C2 C3 1.352(4) y
C3 H1 0.95(2) no
C4 C9 1.369(4) y
C4 C5 1.374(4) y
C5 C6 1.383(4) y
C5 H2 0.94(3) no
C6 C7 1.374(4) y
C6 H3 0.93(3) no
C7 C8 1.386(4) y
C7 C11 1.500(4) y
C8 C9 1.374(4) y
C8 H4 1.01(3) no
C9 H5 0.97(3) no
C10 H6 1.01(4) no
C10 H7 1.05(4) no
C10 H8 0.88(4) no
C11 H9 0.91(5) no
C11 H10 0.99(5) no
C11 H11 0.91(4) no

loop_
_cod_related_entry_id
_cod_related_entry_database
_cod_related_entry_code
1 ChemSpider 21138844
